data_1516473
loop_
_publ_author_name
'Ryerson, Joseph L.'
'Schrauben, Joel N.'
'Ferguson, Andrew J.'
'Sahoo, Subash Chandra'
'Naumov, Pan\<ce'
'Havlas, Zden\(ek'
'Michl, Josef'
'Nozik, Arthur J.'
'Johnson, Justin C.'

_publ_section_title
;
 Two Thin Film Polymorphs of the Singlet Fission Compound
 1,3-Diphenylisobenzofuran
;
_journal_issue 23
_journal_name_full 'The Journal of Physical Chemistry C'
_journal_page_first 12121
_journal_paper_doi 10.1021/jp502122d
_journal_volume 118
_journal_year 2014
_chemical_formula_moiety 'C20 H14 O'
_chemical_formula_sum 'C20 H14 O'
_chemical_formula_weight 270.31
_chemical_name_systematic
; 
 ? 
;
_space_group_IT_number 13
_symmetry_cell_setting monoclinic
_symmetry_space_group_name_Hall '-P 2yc'
_symmetry_space_group_name_H-M 'P 1 2/c 1'
_atom_sites_solution_hydrogens geom
_atom_sites_solution_primary direct
_atom_sites_solution_secondary difmap
_audit_creation_method SHELXL-97
_cell_angle_alpha 90.00
_cell_angle_beta 106.215(9)
_cell_angle_gamma 90.00
_cell_formula_units_Z 4
_cell_length_a 12.998(5)
_cell_length_b 5.590(2)
_cell_length_c 20.271(8)
_cell_measurement_temperature 298(2)
_cell_volume 1414.3(9)
_computing_structure_refinement 'SHELXL-97 (Sheldrick, 2008)'
_computing_structure_solution 'SHELXS-97 (Sheldrick, 2008)'
_diffrn_ambient_temperature 298(2)
_diffrn_measured_fraction_theta_full 0.984
_diffrn_measured_fraction_theta_max 0.984
_diffrn_radiation_monochromator graphite
_diffrn_radiation_source 'fine-focus sealed tube'
_diffrn_radiation_type MoK\a
_diffrn_radiation_wavelength 0.71073
_diffrn_reflns_av_R_equivalents 0.0160
_diffrn_reflns_av_sigmaI/netI 0.0159
_diffrn_reflns_limit_h_max 17
_diffrn_reflns_limit_h_min -17
_diffrn_reflns_limit_k_max 7
_diffrn_reflns_limit_k_min -6
_diffrn_reflns_limit_l_max 26
_diffrn_reflns_limit_l_min -26
_diffrn_reflns_number 10479
_diffrn_reflns_theta_full 27.59
_diffrn_reflns_theta_max 27.59
_diffrn_reflns_theta_min 2.09
_exptl_absorpt_coefficient_mu 0.077
_exptl_absorpt_correction_T_max 0.985
_exptl_absorpt_correction_T_min 0.973
_exptl_absorpt_correction_type multi-scan
_exptl_absorpt_process_details muti-scan
_exptl_crystal_density_diffrn 1.270
_exptl_crystal_density_method 'not measured'
_exptl_crystal_F_000 568
_exptl_crystal_size_max 0.4
_exptl_crystal_size_mid 0.3
_exptl_crystal_size_min 0.2
_refine_diff_density_max 0.167
_refine_diff_density_min -0.158
_refine_diff_density_rms 0.027
_refine_ls_extinction_method none
_refine_ls_goodness_of_fit_ref 1.046
_refine_ls_hydrogen_treatment constr
_refine_ls_matrix_type full
_refine_ls_number_parameters 190
_refine_ls_number_reflns 3239
_refine_ls_number_restraints 0
_refine_ls_restrained_S_all 1.046
_refine_ls_R_factor_all 0.0491
_refine_ls_R_factor_gt 0.0367
_refine_ls_shift/su_max 0.000
_refine_ls_shift/su_mean 0.000
_refine_ls_structure_factor_coef Fsqd
_refine_ls_weighting_details 'calc w=1/[\s^2^(Fo^2^)+(0.0464P)^2^+0.2249P] where P=(Fo^2^+2Fc^2^)/3'
_refine_ls_weighting_scheme calc
_refine_ls_wR_factor_gt 0.0939
_refine_ls_wR_factor_ref 0.1031
_reflns_number_gt 2571
_reflns_number_total 3239
_reflns_threshold_expression >2sigma(I)
_cod_data_source_file jp502122d_si_002.cif
_cod_data_source_block ss4
_cod_depositor_comments 'Adding full bibliography for 1516472--1516473.cif.'
_cod_original_cell_volume 1414.2(10)
_cod_original_sg_symbol_H-M 'P 2/c'
_cod_database_code 1516473

loop_
_symmetry_equiv_pos_as_xyz
'x, y, z'
'-x, y, -z+1/2'
'-x, -y, -z'
'x, -y, z-1/2'

loop_
_atom_site_label
_atom_site_type_symbol
_atom_site_fract_x
_atom_site_fract_y
_atom_site_fract_z
_atom_site_U_iso_or_equiv
_atom_site_adp_type
_atom_site_occupancy
_atom_site_symmetry_multiplicity
_atom_site_calc_flag
_atom_site_refinement_flags
O1 O 0.20355(6) 0.05318(15) 0.64322(4) 0.0429(2) Uani 1 1 d .
C6 C 0.37975(9) 0.5754(2) 0.67985(6) 0.0465(3) Uani 1 1 d .
H6 H 0.3784 0.6098 0.7245 0.056 Uiso 1 1 calc R
C1 C 0.33081(8) 0.3674(2) 0.64772(6) 0.0406(3) Uani 1 1 d .
C2 C 0.33292(10) 0.3213(3) 0.58028(6) 0.0508(3) Uani 1 1 d .
H2 H 0.3008 0.1837 0.5580 0.061 Uiso 1 1 calc R
C3 C 0.38265(11) 0.4795(3) 0.54657(7) 0.0617(4) Uani 1 1 d .
H3 H 0.3831 0.4484 0.5016 0.074 Uiso 1 1 calc R
C4 C 0.43149(11) 0.6830(3) 0.57927(8) 0.0622(4) Uani 1 1 d .
H4 H 0.4653 0.7880 0.5565 0.075 Uiso 1 1 calc R
C5 C 0.43020(10) 0.7305(2) 0.64576(7) 0.0551(3) Uani 1 1 d .
H5 H 0.4634 0.8676 0.6678 0.066 Uiso 1 1 calc R
C7 C 0.27951(8) 0.2004(2) 0.68375(6) 0.0406(3) Uani 1 1 d .
C15 C 0.07967(8) -0.2589(2) 0.64864(6) 0.0428(3) Uani 1 1 d .
C13 C 0.21497(8) -0.0425(2) 0.75209(6) 0.0406(3) Uani 1 1 d .
C14 C 0.16408(8) -0.0950(2) 0.68418(6) 0.0410(3) Uani 1 1 d .
C8 C 0.28987(8) 0.1471(2) 0.75185(5) 0.0401(3) Uani 1 1 d .
C20 C 0.05880(9) -0.4676(2) 0.68035(7) 0.0510(3) Uani 1 1 d .
H20 H 0.1007 -0.5061 0.7243 0.061 Uiso 1 1 calc R
C9 C 0.35657(9) 0.2366(2) 0.81553(6) 0.0480(3) Uani 1 1 d .
H9 H 0.4066 0.3563 0.8162 0.058 Uiso 1 1 calc R
C19 C -0.02390(11) -0.6176(3) 0.64683(9) 0.0626(4) Uani 1 1 d .
H19 H -0.0378 -0.7554 0.6686 0.075 Uiso 1 1 calc R
C16 C 0.01664(10) -0.2079(3) 0.58218(7) 0.0530(3) Uani 1 1 d .
H16 H 0.0297 -0.0702 0.5601 0.064 Uiso 1 1 calc R
C11 C 0.26901(11) -0.0386(3) 0.87513(6) 0.0570(3) Uani 1 1 d .
H11 H 0.2627 -0.0951 0.9170 0.068 Uiso 1 1 calc R
C12 C 0.20512(9) -0.1321(2) 0.81608(6) 0.0495(3) Uani 1 1 d .
H12 H 0.1560 -0.2518 0.8172 0.059 Uiso 1 1 calc R
C18 C -0.08588(11) -0.5642(3) 0.58138(9) 0.0679(4) Uani 1 1 d .
H18 H -0.1416 -0.6653 0.5592 0.081 Uiso 1 1 calc R
C10 C 0.34541(10) 0.1433(3) 0.87484(6) 0.0560(3) Uani 1 1 d .
H10 H 0.3889 0.1997 0.9165 0.067 Uiso 1 1 calc R
C17 C -0.06499(11) -0.3608(3) 0.54901(8) 0.0646(4) Uani 1 1 d .
H17 H -0.1060 -0.3262 0.5046 0.077 Uiso 1 1 calc R

loop_
_atom_site_aniso_label
_atom_site_aniso_U_11
_atom_site_aniso_U_22
_atom_site_aniso_U_33
_atom_site_aniso_U_23
_atom_site_aniso_U_13
_atom_site_aniso_U_12
O1 0.0372(4) 0.0472(5) 0.0452(4) 0.0001(4) 0.0130(3) -0.0060(3)
C6 0.0412(5) 0.0422(7) 0.0568(7) 0.0027(6) 0.0149(5) 0.0029(5)
C1 0.0312(5) 0.0425(7) 0.0480(6) 0.0064(5) 0.0111(4) 0.0024(4)
C2 0.0488(6) 0.0530(8) 0.0503(6) 0.0040(6) 0.0135(5) -0.0058(6)
C3 0.0653(8) 0.0691(10) 0.0545(7) 0.0105(7) 0.0228(6) -0.0068(7)
C4 0.0608(8) 0.0587(9) 0.0716(9) 0.0188(7) 0.0256(7) -0.0062(7)
C5 0.0488(6) 0.0398(7) 0.0756(8) 0.0073(6) 0.0154(6) -0.0030(5)
C7 0.0323(5) 0.0425(7) 0.0476(6) -0.0009(5) 0.0120(4) -0.0017(4)
C15 0.0357(5) 0.0427(7) 0.0538(6) -0.0072(5) 0.0187(5) -0.0013(5)
C13 0.0349(5) 0.0403(7) 0.0489(6) 0.0011(5) 0.0156(4) 0.0013(4)
C14 0.0362(5) 0.0420(7) 0.0480(6) 0.0018(5) 0.0168(4) -0.0011(4)
C8 0.0339(5) 0.0410(7) 0.0470(6) 0.0001(5) 0.0137(4) 0.0016(4)
C20 0.0456(6) 0.0428(8) 0.0692(8) -0.0029(6) 0.0235(6) 0.0006(5)
C9 0.0420(5) 0.0498(8) 0.0511(6) -0.0035(6) 0.0112(5) -0.0025(5)
C19 0.0597(8) 0.0429(8) 0.0957(11) -0.0138(7) 0.0392(8) -0.0092(6)
C16 0.0500(6) 0.0555(9) 0.0538(7) -0.0075(6) 0.0149(5) -0.0065(6)
C11 0.0612(7) 0.0667(10) 0.0464(6) 0.0082(6) 0.0204(5) 0.0043(7)
C12 0.0477(6) 0.0511(8) 0.0541(6) 0.0064(6) 0.0214(5) -0.0004(5)
C18 0.0528(7) 0.0642(10) 0.0904(11) -0.0329(9) 0.0260(7) -0.0180(7)
C10 0.0563(7) 0.0644(10) 0.0450(6) -0.0056(6) 0.0100(5) 0.0003(6)
C17 0.0518(7) 0.0755(11) 0.0637(8) -0.0219(8) 0.0116(6) -0.0087(7)

loop_
_atom_type_symbol
_atom_type_description
_atom_type_scat_dispersion_real
_atom_type_scat_dispersion_imag
_atom_type_scat_source
C C 0.0033 0.0016 'International Tables Vol C Tables 4.2.6.8 and 6.1.1.4'
H H 0.0000 0.0000 'International Tables Vol C Tables 4.2.6.8 and 6.1.1.4'
O O 0.0106 0.0060 'International Tables Vol C Tables 4.2.6.8 and 6.1.1.4'

loop_
_geom_angle_atom_site_label_1
_geom_angle_atom_site_label_2
_geom_angle_atom_site_label_3
_geom_angle
C7 O1 C14 109.22(9)
C5 C6 C1 120.47(12)
C6 C1 C2 118.59(11)
C6 C1 C7 120.83(11)
C2 C1 C7 120.58(11)
C3 C2 C1 120.30(13)
C4 C3 C2 120.38(13)
C5 C4 C3 119.96(12)
C4 C5 C6 120.30(13)
O1 C7 C8 108.82(10)
O1 C7 C1 116.03(10)
C8 C7 C1 135.14(11)
C20 C15 C16 118.54(12)
C20 C15 C14 120.99(11)
C16 C15 C14 120.46(12)
C14 C13 C12 133.65(11)
C14 C13 C8 106.79(10)
C12 C13 C8 119.54(10)
O1 C14 C13 108.62(10)
O1 C14 C15 116.00(10)
C13 C14 C15 135.34(10)
C7 C8 C9 133.80(11)
C7 C8 C13 106.55(10)
C9 C8 C13 119.65(10)
C19 C20 C15 120.36(13)
C10 C9 C8 118.57(12)
C18 C19 C20 120.44(14)
C17 C16 C15 120.48(14)
C12 C11 C10 121.86(12)
C11 C12 C13 118.55(12)
C17 C18 C19 119.81(13)
C9 C10 C11 121.78(12)
C18 C17 C16 120.36(14)

loop_
_geom_bond_atom_site_label_1
_geom_bond_atom_site_label_2
_geom_bond_distance
O1 C7 1.3691(14)
O1 C14 1.3699(13)
C6 C5 1.3829(18)
C6 C1 1.3962(18)
C1 C2 1.3988(17)
C1 C7 1.4563(16)
C2 C3 1.3832(18)
C3 C4 1.379(2)
C4 C5 1.379(2)
C7 C8 1.3815(16)
C15 C20 1.3946(18)
C15 C16 1.3967(18)
C15 C14 1.4562(16)
C13 C14 1.3819(16)
C13 C12 1.4293(16)
C13 C8 1.4400(16)
C8 C9 1.4295(17)
C20 C19 1.3829(19)
C9 C10 1.3551(18)
C19 C18 1.379(2)
C16 C17 1.3819(19)
C11 C12 1.3565(19)
C11 C10 1.422(2)
C18 C17 1.377(2)
